data_4315837
loop_
_publ_author_name
'Zohreh Hassanzadeh Fard'
'Ma\/lgorzata Ho\/ly\'nska'
'Stefanie Dehnen'

_publ_section_title
;
 Organotin Chalcogenide Salts: Synthesis, Characterization, and Extended
 Crystal Structures
;
_journal_name_full 'Inorganic Chemistry'
_journal_page_first 5748
_journal_page_last 5752
_journal_paper_doi 10.1021/ic100700f
_journal_volume 49
_journal_year 2010
_chemical_formula_moiety 'C10.65 H27.40 Na2 O12.04 S4 Sn3'
_chemical_formula_sum 'C10.65 H27.4 Na2 O12.04 S4 Sn3'
_chemical_formula_weight 878.52
_space_group_IT_number 15
_symmetry_cell_setting monoclinic
_symmetry_space_group_name_Hall '-C 2yc'
_symmetry_space_group_name_H-M 'C 1 2/c 1'
_atom_sites_solution_hydrogens geom
_atom_sites_solution_primary direct
_atom_sites_solution_secondary difmap
_audit_creation_method SHELXL-97
_cell_angle_alpha 90.00
_cell_angle_beta 107.52(3)
_cell_angle_gamma 90.00
_cell_formula_units_Z 8
_cell_length_a 18.845(4)
_cell_length_b 20.121(6)
_cell_length_c 15.805(4)
_cell_measurement_reflns_used 33800
_cell_measurement_temperature 100(2)
_cell_measurement_theta_max 52.59
_cell_measurement_theta_min 3.04
_cell_volume 5715(3)
_diffrn_ambient_temperature 100(2)
_diffrn_measured_fraction_theta_full 0.999
_diffrn_measured_fraction_theta_max 0.999
_diffrn_measurement_device_type IPDS2
_diffrn_measurement_method /w
_diffrn_radiation_monochromator graphite
_diffrn_radiation_source 'fine-focus sealed tube'
_diffrn_radiation_type MoK\a
_diffrn_radiation_wavelength 0.71073
_diffrn_reflns_av_R_equivalents 0.0587
_diffrn_reflns_av_sigmaI/netI 0.0334
_diffrn_reflns_limit_h_max 22
_diffrn_reflns_limit_h_min -23
_diffrn_reflns_limit_k_max 24
_diffrn_reflns_limit_k_min -24
_diffrn_reflns_limit_l_max 19
_diffrn_reflns_limit_l_min -19
_diffrn_reflns_number 32810
_diffrn_reflns_theta_full 25.00
_diffrn_reflns_theta_max 25.88
_diffrn_reflns_theta_min 1.52
_exptl_absorpt_coefficient_mu 2.971
_exptl_absorpt_correction_T_max 0.811
_exptl_absorpt_correction_T_min 0.672
_exptl_absorpt_correction_type numerical
_exptl_absorpt_process_details 'XPREP in SHELXTL (Bruker, 1997)'
_exptl_crystal_colour colorless
_exptl_crystal_density_diffrn 2.042
_exptl_crystal_density_method 'not measured'
_exptl_crystal_description block
_exptl_crystal_F_000 3389
_exptl_crystal_size_max 0.30
_exptl_crystal_size_mid 0.24
_exptl_crystal_size_min 0.15
_refine_diff_density_max 1.11
_refine_diff_density_min -1.02
_refine_diff_density_rms 0.13
_refine_ls_extinction_method none
_refine_ls_goodness_of_fit_ref 1.040
_refine_ls_hydrogen_treatment constr
_refine_ls_matrix_type full
_refine_ls_number_parameters 298
_refine_ls_number_reflns 5541
_refine_ls_number_restraints 4
_refine_ls_restrained_S_all 1.043
_refine_ls_R_factor_all 0.0438
_refine_ls_R_factor_gt 0.0354
_refine_ls_shift/su_max 0.001
_refine_ls_shift/su_mean 0.000
_refine_ls_structure_factor_coef Fsqd
_refine_ls_weighting_details 'calc w=1/[\s^2^(Fo^2^)+(0.0645P)^2^+5.8865P] where P=(Fo^2^+2Fc^2^)/3'
_refine_ls_weighting_scheme calc
_refine_ls_wR_factor_gt 0.0963
_refine_ls_wR_factor_ref 0.0992
_reflns_number_gt 4590
_reflns_number_total 5541
_reflns_threshold_expression >2sigma(I)
_cod_data_source_file ic100700f_si_002.cif
_cod_data_source_block zh97ab
_cod_original_formula_sum 'C10.65 H27.40 Na2 O12.04 S4 Sn3'
_cod_database_code 4315837

loop_
_symmetry_equiv_pos_as_xyz
'x, y, z'
'-x, y, -z+1/2'
'x+1/2, y+1/2, z'
'-x+1/2, y+1/2, -z+1/2'
'-x, -y, -z'
'x, -y, z-1/2'
'-x+1/2, -y+1/2, -z'
'x+1/2, -y+1/2, z-1/2'

loop_
_atom_site_label
_atom_site_type_symbol
_atom_site_fract_x
_atom_site_fract_y
_atom_site_fract_z
_atom_site_U_iso_or_equiv
_atom_site_adp_type
_atom_site_occupancy
_atom_site_symmetry_multiplicity
_atom_site_calc_flag
_atom_site_refinement_flags
_atom_site_disorder_assembly
_atom_site_disorder_group
Sn1 Sn 0.667380(18) 0.120236(17) -0.18117(2) 0.03357(10) Uani 1 1 d . . .
Sn2 Sn 0.702878(19) 0.114147(19) 0.04705(2) 0.04078(11) Uani 1 1 d . . .
Sn3 Sn 0.619001(17) -0.018771(18) -0.08437(2) 0.03533(11) Uani 1 1 d . . .
S1 S 0.58059(7) 0.10422(7) -0.08297(8) 0.0378(3) Uani 1 1 d . . .
S2 S 0.66692(7) 0.00214(6) -0.20699(8) 0.0374(3) Uani 1 1 d . . .
S3 S 0.76544(7) 0.15732(7) -0.05328(8) 0.0412(3) Uani 1 1 d . . .
S4 S 0.70702(8) -0.00566(8) 0.06089(9) 0.0500(3) Uani 1 1 d . . .
Na1 Na 0.62556(17) -0.34515(14) -0.10718(18) 0.0686(7) Uani 1 1 d . . .
Na2 Na 0.7500 -0.2500 0.0000 0.0413(6) Uani 1 2 d S . .
O2 O 0.74645(19) 0.13623(17) -0.2582(2) 0.0381(8) Uani 1 1 d . . .
O3 O 0.8088(2) 0.1201(2) 0.1589(2) 0.0522(10) Uani 1 1 d . . .
O4 O 0.8520(2) 0.1490(2) 0.3004(2) 0.0489(9) Uani 1 1 d . . .
O5 O 0.6590(2) -0.12195(18) -0.0846(3) 0.0438(9) Uani 1 1 d . . .
O6 O 0.6241(2) -0.2274(2) -0.0922(2) 0.0469(9) Uani 1 1 d . . .
C11 C 0.6033(3) 0.1839(3) -0.2843(3) 0.0396(11) Uani 1 1 d . . .
H11A H 0.5518 0.1712 -0.3017 0.048 Uiso 1 1 calc R . .
H11B H 0.6073 0.2292 -0.2644 0.048 Uiso 1 1 calc R . .
C21 C 0.6679(3) 0.1742(4) 0.1392(4) 0.0542(15) Uani 1 1 d . . .
H21A H 0.6606 0.2192 0.1182 0.065 Uiso 1 1 calc R . .
H21B H 0.6215 0.1579 0.1442 0.065 Uiso 1 1 calc R . .
C22 C 0.7244(4) 0.1722(3) 0.2257(4) 0.0564(15) Uani 1 1 d . . .
H22A H 0.7055 0.1453 0.2644 0.068 Uiso 1 1 calc R . .
H22B H 0.7302 0.2165 0.2495 0.068 Uiso 1 1 calc R . .
C23 C 0.8003(3) 0.1464(3) 0.2298(3) 0.0388(11) Uani 1 1 d . . .
C31 C 0.5169(3) -0.0717(3) -0.1012(4) 0.0444(12) Uani 1 1 d . . .
H31A H 0.4991 -0.0637 -0.0512 0.053 Uiso 1 1 calc R . .
H31B H 0.4799 -0.0561 -0.1535 0.053 Uiso 1 1 calc R . .
C32 C 0.5290(3) -0.1445(3) -0.1094(4) 0.0467(12) Uani 1 1 d . . .
H32A H 0.4999 -0.1582 -0.1677 0.056 Uiso 1 1 calc R . .
H32B H 0.5096 -0.1672 -0.0677 0.056 Uiso 1 1 calc R . .
C33 C 0.6094(3) -0.1680(3) -0.0945(3) 0.0396(11) Uani 1 1 d . . .
O1W O 0.6903(2) -0.34446(18) 0.0447(2) 0.0454(8) Uiso 1 1 d . . .
Na3A Na 0.5650(12) -0.3060(10) -0.3152(17) 0.072(2) Uiso 0.154(6) 1 d P . 1
Na3B Na 0.6189(5) -0.4061(5) -0.2436(6) 0.072(2) Uiso 0.346(6) 1 d P . 2
O1M O 1.0069(8) 0.1295(6) 0.3474(8) 0.093(5) Uiso 0.54(2) 1 d PD A 3
C1M C 1.0239(15) 0.1721(11) 0.4263(13) 0.132(9) Uiso 0.54(2) 1 d PD A 3
O2M O 0.9330(7) 0.0685(8) 0.2362(8) 0.044(5) Uiso 0.289(17) 1 d PD B 4
C2M C 0.951(3) 0.092(3) 0.156(2) 0.135(18) Uiso 0.289(17) 1 d PD B 4
O3M O 0.4993(6) -0.3530(5) -0.1389(7) 0.081(4) Uiso 0.543(16) 1 d PD . 5
C3M C 0.4806(11) -0.3351(9) -0.0589(10) 0.097(6) Uiso 0.543(16) 1 d PD . 5
O4M O 0.9434(8) 0.1084(8) 0.2465(8) 0.040(5) Uiso 0.279(17) 1 d PD C 6
C4M C 0.9480(15) 0.1252(13) 0.1539(11) 0.051(6) Uiso 0.279(17) 1 d PD C 6
O10W O 0.6081(9) -0.3619(9) -0.2654(11) 0.084(4) Uiso 0.36 1 d P . 7
O2W O 0.8828(11) 0.0303(9) -0.2385(12) 0.139(6) Uiso 0.50 1 d P D 8
O3W O 0.559(2) 0.3115(19) 0.143(3) 0.095(12) Uiso 0.18 1 d P E 9
O4W O 0.5931(12) -0.4893(10) -0.0334(13) 0.214(7) Uiso 0.73 1 d P F 10
O5W O 0.9328(15) -0.0106(11) 0.3147(17) 0.110(7) Uiso 0.31 1 d P G 11
O6W O 0.5453(13) 0.3111(11) -0.1321(15) 0.133(7) Uiso 0.41 1 d P H 12
O7W O 0.5649(9) -0.4365(8) -0.0712(11) 0.056(4) Uiso 0.27 1 d P . 13
O8W O 0.6219(10) -0.4644(9) -0.1139(12) 0.119(5) Uiso 0.44 1 d P . 14
O9W O 0.6424(11) -0.4030(10) -0.0944(13) 0.036(4) Uiso 0.17 1 d P . 15
C12 C 0.6347(3) 0.1762(3) -0.3617(3) 0.0420(12) Uani 1 1 d . . .
H12A H 0.6096 0.1402 -0.3983 0.050 Uiso 1 1 calc R . .
H12B H 0.6243 0.2160 -0.3969 0.050 Uiso 1 1 calc R . .
C13 C 0.7175(3) 0.1633(2) -0.3349(3) 0.0371(11) Uani 1 1 d . . .
O1 O 0.7543(2) 0.17767(19) -0.3848(2) 0.0462(9) Uani 1 1 d . . .

loop_
_atom_site_aniso_label
_atom_site_aniso_U_11
_atom_site_aniso_U_22
_atom_site_aniso_U_33
_atom_site_aniso_U_23
_atom_site_aniso_U_13
_atom_site_aniso_U_12
Sn1 0.02907(18) 0.0477(2) 0.02383(16) 0.00348(12) 0.00776(13) -0.00541(13)
Sn2 0.02959(19) 0.0687(2) 0.02446(18) -0.00111(14) 0.00877(13) -0.00324(15)
Sn3 0.02476(17) 0.0531(2) 0.02916(18) 0.00924(13) 0.00966(13) -0.00260(14)
S1 0.0268(6) 0.0587(7) 0.0287(6) 0.0040(5) 0.0095(5) 0.0004(5)
S2 0.0364(6) 0.0494(7) 0.0304(6) 0.0011(5) 0.0159(5) -0.0072(5)
S3 0.0319(6) 0.0635(8) 0.0283(6) -0.0041(5) 0.0092(5) -0.0115(6)
S4 0.0416(8) 0.0696(9) 0.0322(6) 0.0149(6) 0.0013(6) -0.0047(6)
Na1 0.0715(18) 0.0789(18) 0.0599(15) -0.0167(13) 0.0266(13) -0.0218(14)
Na2 0.0407(15) 0.0586(17) 0.0299(13) -0.0079(12) 0.0188(12) 0.0011(13)
O2 0.0333(18) 0.056(2) 0.0262(16) 0.0048(15) 0.0113(14) -0.0086(15)
O3 0.0298(19) 0.100(3) 0.0269(18) -0.0069(18) 0.0090(15) 0.0046(19)
O4 0.0348(19) 0.082(3) 0.0291(18) -0.0078(17) 0.0080(15) -0.0134(19)
O5 0.0288(18) 0.055(2) 0.049(2) 0.0113(16) 0.0136(16) 0.0022(16)
O6 0.044(2) 0.053(2) 0.044(2) -0.0017(16) 0.0136(17) 0.0018(17)
C11 0.037(3) 0.045(3) 0.034(2) 0.003(2) 0.007(2) -0.002(2)
C21 0.036(3) 0.092(4) 0.037(3) -0.007(3) 0.016(2) 0.006(3)
C22 0.050(3) 0.074(4) 0.041(3) -0.023(3) 0.007(3) 0.009(3)
C23 0.037(3) 0.052(3) 0.028(2) -0.003(2) 0.012(2) -0.011(2)
C31 0.028(3) 0.060(3) 0.048(3) 0.011(2) 0.015(2) -0.001(2)
C32 0.031(3) 0.060(3) 0.045(3) -0.002(2) 0.004(2) -0.007(2)
C33 0.034(3) 0.060(3) 0.024(2) 0.005(2) 0.0082(19) -0.001(2)
C12 0.048(3) 0.044(3) 0.032(2) 0.008(2) 0.010(2) -0.003(2)
C13 0.048(3) 0.037(2) 0.028(2) -0.0026(18) 0.014(2) -0.012(2)
O1 0.059(2) 0.054(2) 0.0332(18) 0.0042(15) 0.0249(17) -0.0097(18)

loop_
_atom_type_symbol
_atom_type_description
_atom_type_scat_dispersion_real
_atom_type_scat_dispersion_imag
_atom_type_scat_source
C C 0.0033 0.0016 'International Tables Vol C Tables 4.2.6.8 and 6.1.1.4'
H H 0.0000 0.0000 'International Tables Vol C Tables 4.2.6.8 and 6.1.1.4'
O O 0.0106 0.0060 'International Tables Vol C Tables 4.2.6.8 and 6.1.1.4'
Na Na 0.0362 0.0249 'International Tables Vol C Tables 4.2.6.8 and 6.1.1.4'
S S 0.1246 0.1234 'International Tables Vol C Tables 4.2.6.8 and 6.1.1.4'
Sn Sn -0.6537 1.4246 'International Tables Vol C Tables 4.2.6.8 and 6.1.1.4'

loop_
_geom_angle_atom_site_label_1
_geom_angle_atom_site_label_2
_geom_angle_atom_site_label_3
_geom_angle
_geom_angle_site_symmetry_1
_geom_angle_site_symmetry_3
_geom_angle_publ_flag
C11 Sn1 O2 79.21(17) . . ?
C11 Sn1 S3 124.65(15) . . ?
O2 Sn1 S3 86.73(9) . . ?
C11 Sn1 S2 119.27(14) . . ?
O2 Sn1 S2 91.09(10) . . ?
S3 Sn1 S2 114.20(5) . . ?
C11 Sn1 S1 102.57(15) . . ?
O2 Sn1 S1 176.67(9) . . ?
S3 Sn1 S1 89.95(5) . . ?
S2 Sn1 S1 90.46(4) . . ?
C21 Sn2 O3 79.44(18) . . ?
C21 Sn2 S3 123.81(19) . . ?
O3 Sn2 S3 90.22(11) . . ?
C21 Sn2 S4 120.57(19) . . ?
O3 Sn2 S4 89.14(12) . . ?
S3 Sn2 S4 114.24(5) . . ?
C21 Sn2 S1 101.54(16) . . ?
O3 Sn2 S1 178.62(12) . . ?
S3 Sn2 S1 90.02(4) . . ?
S4 Sn2 S1 89.53(4) . . ?
C31 Sn3 O5 80.02(18) . . ?
C31 Sn3 S4 120.49(16) . . ?
O5 Sn3 S4 88.11(11) . . ?
C31 Sn3 S2 121.78(16) . . ?
O5 Sn3 S2 87.25(10) . . ?
S4 Sn3 S2 115.50(5) . . ?
C31 Sn3 S1 103.53(15) . . ?
O5 Sn3 S1 176.45(10) . . ?
S4 Sn3 S1 90.07(5) . . ?
S2 Sn3 S1 90.77(4) . . ?
Sn3 S1 Sn1 83.39(4) . . ?
Sn3 S1 Sn2 84.03(4) . . ?
Sn1 S1 Sn2 83.94(4) . . ?
Sn3 S2 Sn1 91.09(4) . . ?
Sn2 S3 Sn1 92.11(5) . . ?
Sn3 S4 Sn2 91.65(5) . . ?
O9W Na1 O3M 100.0(10) . . ?
O9W Na1 O7W 47.1(10) . . ?
O3M Na1 O7W 56.1(5) . . ?
O9W Na1 O1W 78.8(9) . . ?
O3M Na1 O1W 114.3(3) . . ?
O7W Na1 O1W 84.1(4) . . ?
O9W Na1 O1 89.4(10) . 4_644 ?
O3M Na1 O1 163.4(3) . 4_644 ?
O7W Na1 O1 136.1(4) . 4_644 ?
O1W Na1 O1 80.86(16) . 4_644 ?
O9W Na1 O6 162.3(9) . . ?
O3M Na1 O6 92.8(3) . . ?
O7W Na1 O6 137.8(4) . . ?
O1W Na1 O6 84.85(15) . . ?
O1 Na1 O6 81.46(15) 4_644 . ?
O9W Na1 O8W 17.6(10) . . ?
O3M Na1 O8W 84.7(5) . . ?
O7W Na1 O8W 37.9(6) . . ?
O1W Na1 O8W 92.9(5) . . ?
O1 Na1 O8W 102.0(5) 4_644 . ?
O6 Na1 O8W 175.5(5) . . ?
O9W Na1 O10W 89.2(10) . . ?
O3M Na1 O10W 87.4(5) . . ?
O7W Na1 O10W 102.5(6) . . ?
O1W Na1 O10W 156.5(4) . . ?
O1 Na1 O10W 78.9(4) 4_644 . ?
O6 Na1 O10W 103.7(4) . . ?
O8W Na1 O10W 79.9(6) . . ?
O9W Na1 Na3B 66.8(9) . . ?
O3M Na1 Na3B 89.9(3) . . ?
O7W Na1 Na3B 85.4(5) . . ?
O1W Na1 Na3B 141.0(3) . . ?
O1 Na1 Na3B 81.1(2) 4_644 . ?
O6 Na1 Na3B 125.9(3) . . ?
O8W Na1 Na3B 57.9(5) . . ?
O10W Na1 Na3B 22.5(4) . . ?
O9W Na1 C3M 103.4(10) . . ?
O3M Na1 C3M 27.0(3) . . ?
O7W Na1 C3M 56.6(5) . . ?
O1W Na1 C3M 88.4(3) . . ?
O1 Na1 C3M 161.5(3) 4_644 . ?
O6 Na1 C3M 82.6(4) . . ?
O8W Na1 C3M 93.5(6) . . ?
O10W Na1 C3M 114.2(5) . . ?
Na3B Na1 C3M 116.1(4) . . ?
O9W Na1 Na2 112.7(9) . . ?
O3M Na1 Na2 136.7(3) . . ?
O7W Na1 Na2 134.5(4) . . ?
O1W Na1 Na2 50.40(10) . . ?
O1 Na1 Na2 47.74(10) 4_644 . ?
O6 Na1 Na2 50.36(10) . . ?
O8W Na1 Na2 130.3(4) . . ?
O10W Na1 Na2 119.3(4) . . ?
Na3B Na1 Na2 128.2(2) . . ?
C3M Na1 Na2 114.1(3) . . ?
O9W Na1 Na3A 113.5(10) . . ?
O3M Na1 Na3A 76.6(5) . . ?
O7W Na1 Na3A 113.1(6) . . ?
O1W Na1 Na3A 162.8(4) . . ?
O1 Na1 Na3A 87.0(4) 4_644 . ?
O6 Na1 Na3A 81.3(4) . . ?
O8W Na1 Na3A 101.6(6) . . ?
O10W Na1 Na3A 25.4(6) . . ?
Na3B Na1 Na3A 47.1(4) . . ?
C3M Na1 Na3A 99.8(5) . . ?
Na2 Na1 Na3A 112.4(4) . . ?
O1 Na2 O1 180.0 4_644 6_556 ?
O1 Na2 O1W 80.02(13) 4_644 . ?
O1 Na2 O1W 99.98(13) 6_556 . ?
O1 Na2 O1W 99.98(13) 4_644 7_645 ?
O1 Na2 O1W 80.02(13) 6_556 7_645 ?
O1W Na2 O1W 180.0 . 7_645 ?
O1 Na2 O6 98.65(13) 4_644 7_645 ?
O1 Na2 O6 81.35(13) 6_556 7_645 ?
O1W Na2 O6 97.71(13) . 7_645 ?
O1W Na2 O6 82.29(13) 7_645 7_645 ?
O1 Na2 O6 81.34(13) 4_644 . ?
O1 Na2 O6 98.65(14) 6_556 . ?
O1W Na2 O6 82.29(13) . . ?
O1W Na2 O6 97.71(13) 7_645 . ?
O6 Na2 O6 180.0 7_645 . ?
O1 Na2 C33 97.69(14) 4_644 . ?
O1 Na2 C33 82.31(14) 6_556 . ?
O1W Na2 C33 98.84(13) . . ?
O1W Na2 C33 81.16(13) 7_645 . ?
O6 Na2 C33 158.48(13) 7_645 . ?
O6 Na2 C33 21.52(13) . . ?
O1 Na2 C33 82.31(14) 4_644 7_645 ?
O1 Na2 C33 97.69(14) 6_556 7_645 ?
O1W Na2 C33 81.16(13) . 7_645 ?
O1W Na2 C33 98.84(13) 7_645 7_645 ?
O6 Na2 C33 21.52(13) 7_645 7_645 ?
O6 Na2 C33 158.48(13) . 7_645 ?
C33 Na2 C33 179.999(1) . 7_645 ?
O1 Na2 Na1 48.79(12) 4_644 . ?
O1 Na2 Na1 131.20(12) 6_556 . ?
O1W Na2 Na1 48.23(10) . . ?
O1W Na2 Na1 131.77(10) 7_645 . ?
O6 Na2 Na1 130.83(11) 7_645 . ?
O6 Na2 Na1 49.17(11) . . ?
C33 Na2 Na1 70.70(12) . . ?
C33 Na2 Na1 109.30(12) 7_645 . ?
O1 Na2 Na1 131.21(12) 4_644 7_645 ?
O1 Na2 Na1 48.80(12) 6_556 7_645 ?
O1W Na2 Na1 131.77(10) . 7_645 ?
O1W Na2 Na1 48.23(10) 7_645 7_645 ?
O6 Na2 Na1 49.17(11) 7_645 7_645 ?
O6 Na2 Na1 130.83(11) . 7_645 ?
C33 Na2 Na1 109.31(12) . 7_645 ?
C33 Na2 Na1 70.69(12) 7_645 7_645 ?
Na1 Na2 Na1 180.0 . 7_645 ?
C13 O2 Sn1 114.4(3) . . ?
C13 O2 Na3B 106.0(4) . 4_654 ?
Sn1 O2 Na3B 138.0(2) . 4_654 ?
C23 O3 Sn2 113.2(3) . . ?
C33 O5 Sn3 116.0(3) . . ?
C33 O6 Na1 167.6(4) . . ?
C33 O6 Na2 111.9(3) . . ?
Na1 O6 Na2 80.47(14) . . ?
C12 C11 Sn1 106.6(3) . . ?
C12 C11 H11A 110.4 . . ?
Sn1 C11 H11A 110.4 . . ?
C12 C11 H11B 110.4 . . ?
Sn1 C11 H11B 110.4 . . ?
H11A C11 H11B 108.6 . . ?
C22 C21 Sn2 109.6(4) . . ?
C22 C21 H21A 109.8 . . ?
Sn2 C21 H21A 109.8 . . ?
C22 C21 H21B 109.8 . . ?
Sn2 C21 H21B 109.8 . . ?
H21A C21 H21B 108.2 . . ?
C21 C22 C23 117.7(5) . . ?
C21 C22 H22A 107.9 . . ?
C23 C22 H22A 107.9 . . ?
C21 C22 H22B 107.9 . . ?
C23 C22 H22B 107.9 . . ?
H22A C22 H22B 107.2 . . ?
O4 C23 O3 121.9(5) . . ?
O4 C23 C22 120.1(5) . . ?
O3 C23 C22 117.9(4) . . ?
C32 C31 Sn3 110.1(3) . . ?
C32 C31 H31A 109.7 . . ?
Sn3 C31 H31A 109.7 . . ?
C32 C31 H31B 109.6 . . ?
Sn3 C31 H31B 109.7 . . ?
H31A C31 H31B 108.2 . . ?
C31 C32 C33 117.3(5) . . ?
C31 C32 H32A 108.0 . . ?
C33 C32 H32A 108.0 . . ?
C31 C32 H32B 108.0 . . ?
C33 C32 H32B 108.0 . . ?
H32A C32 H32B 107.2 . . ?
O6 C33 O5 123.1(5) . . ?
O6 C33 C32 120.6(5) . . ?
O5 C33 C32 116.2(5) . . ?
O6 C33 Na2 46.6(3) . . ?
O5 C33 Na2 80.8(3) . . ?
C32 C33 Na2 154.1(4) . . ?
Na1 O1W Na2 81.37(13) . . ?
Na1 Na3A Na1 108.1(6) . 2_654 ?
Na1 Na3A Na3A 61.1(7) . 2_654 ?
Na1 Na3A Na3A 53.7(6) 2_654 2_654 ?
Na1 Na3B O2 92.0(3) . 4_644 ?
C3M O3M Na1 107.5(10) . . ?
O3M C3M Na1 45.4(7) . . ?
C13 C12 C11 114.3(4) . . ?
C13 C12 H12A 108.7 . . ?
C11 C12 H12A 108.7 . . ?
C13 C12 H12B 108.7 . . ?
C11 C12 H12B 108.7 . . ?
H12A C12 H12B 107.6 . . ?
O1 C13 O2 122.7(5) . . ?
O1 C13 C12 120.8(4) . . ?
O2 C13 C12 116.4(4) . . ?
C13 O1 Na2 139.4(4) . 4_654 ?
C13 O1 Na1 136.5(4) . 4_654 ?
Na2 O1 Na1 83.46(13) 4_654 4_654 ?

loop_
_geom_bond_atom_site_label_1
_geom_bond_atom_site_label_2
_geom_bond_distance
_geom_bond_site_symmetry_2
_geom_bond_publ_flag
Sn1 C11 2.138(5) . ?
Sn1 O2 2.213(3) . ?
Sn1 S3 2.4100(15) . ?
Sn1 S2 2.4107(15) . ?
Sn1 S1 2.5916(14) . ?
Sn2 C21 2.143(6) . ?
Sn2 O3 2.236(4) . ?
Sn2 S3 2.4051(14) . ?
Sn2 S4 2.4197(18) . ?
Sn2 S1 2.5928(16) . ?
Sn3 C31 2.146(5) . ?
Sn3 O5 2.209(4) . ?
Sn3 S4 2.4081(16) . ?
Sn3 S2 2.4088(13) . ?
Sn3 S1 2.5804(15) . ?
Na1 O9W 1.207(19) . ?
Na1 O3M 2.284(11) . ?
Na1 O7W 2.323(16) . ?
Na1 O1W 2.342(5) . ?
Na1 O1 2.351(5) 4_644 ?
Na1 O6 2.383(5) . ?
Na1 O8W 2.401(18) . ?
Na1 O10W 2.445(17) . ?
Na1 Na3B 2.450(9) . ?
Na1 C3M 3.057(17) . ?
Na1 Na2 3.105(3) . ?
Na1 Na3A 3.24(2) . ?
Na2 O1 2.313(3) 4_644 ?
Na2 O1 2.313(3) 6_556 ?
Na2 O1W 2.420(4) . ?
Na2 O1W 2.420(4) 7_645 ?
Na2 O6 2.425(4) 7_645 ?
Na2 O6 2.425(4) . ?
Na2 C33 3.098(5) . ?
Na2 C33 3.098(5) 7_645 ?
Na2 Na1 3.105(3) 7_645 ?
O2 C13 1.291(6) . ?
O2 Na3B 2.669(10) 4_654 ?
O3 C23 1.292(6) . ?
O4 C23 1.241(6) . ?
O5 C33 1.292(6) . ?
O6 C33 1.225(7) . ?
C11 C12 1.519(7) . ?
C11 H11A 0.9600 . ?
C11 H11B 0.9600 . ?
C21 C22 1.459(8) . ?
C21 H21A 0.9600 . ?
C21 H21B 0.9600 . ?
C22 C23 1.506(8) . ?
C22 H22A 0.9600 . ?
C22 H22B 0.9600 . ?
C31 C32 1.493(8) . ?
C31 H31A 0.9600 . ?
C31 H31B 0.9600 . ?
C32 C33 1.536(7) . ?
C32 H32A 0.9600 . ?
C32 H32B 0.9600 . ?
Na3A Na1 3.52(2) 2_654 ?
Na3A Na3A 3.65(5) 2_654 ?
Na3B O2 2.669(10) 4_644 ?
O1M C1M 1.467(10) . ?
O2M C2M 1.485(10) . ?
O3M C3M 1.457(9) . ?
O4M C4M 1.529(10) . ?
C12 C13 1.511(8) . ?
C12 H12A 0.9600 . ?
C12 H12B 0.9600 . ?
C13 O1 1.231(6) . ?
O1 Na2 2.313(3) 4_654 ?
O1 Na1 2.351(5) 4_654 ?
